data_1531451
loop_
_publ_author_name
'Guenee, L.'
'Yvon, K.'

_publ_section_title
;
 Synthesis, crystal structure and hydrogenation properties of the novel
 metal compound La Ni2 Mn3
;
_journal_name_full 'Journal of Alloys Compd.'
_journal_page_first 176
_journal_page_last 183
_journal_volume 348
_journal_year 2003
_chemical_formula_sum 'D4.58 La Mn3 Ni2'
_chemical_name_systematic 'La Ni2 Mn3 D4.58'
_space_group_IT_number 191
_symmetry_space_group_name_Hall '-P 6 2'
_symmetry_space_group_name_H-M 'P 6/m m m'
_cell_angle_alpha 90
_cell_angle_beta 90
_cell_angle_gamma 120
_cell_formula_units_Z 3
_cell_length_a 9.7125
_cell_length_b 9.7125
_cell_length_c 4.3057
_cell_volume 351.752
_citation_journal_id_ASTM JALCEU
_cod_data_source_file Guenee_JALCEU_2003_1268.cif
_cod_data_source_block D4.58La1Mn3Ni2
_cod_original_cell_volume 351.7519
_cod_original_formula_sum 'D4.58 La1 Mn3 Ni2'
_cod_database_code 1531451

loop_
_symmetry_equiv_pos_as_xyz
x,y,z
x-y,x,z
-y,x-y,z
-x,-y,z
-x+y,-x,z
y,-x+y,z
-y,-x,-z
x-y,-y,-z
x,x-y,-z
y,x,-z
-x+y,y,-z
-x,-x+y,-z
-x,-y,-z
-x+y,-x,-z
y,-x+y,-z
x,y,-z
x-y,x,-z
-y,x-y,-z
y,x,z
-x+y,y,z
-x,-x+y,z
-y,-x,z
x-y,-y,z
x,x-y,z

loop_
_atom_site_label
_atom_site_type_symbol
_atom_site_fract_x
_atom_site_fract_y
_atom_site_fract_z
_atom_site_occupancy
_atom_site_U_iso_or_equiv
D4 D 0.8003 0.6006 0.63 0.164 0.0
D5 D 0.5415 0.3346 0 0.351 0.0
Mn1 Mn 0.2899 0 0.5 1 0.0
Mn2 Mn 0.5 0 0 1 0.0
La2 La 0.3333 0.6667 0.5 1 0.0
Ni1 Ni 0.1841 0.3682 0 1 0.0
D1 D 0.072 0.144 0.5 0.227 0.0
D3 D 0.744 0 0 0.538 0.0
La1 La 0 0 0 1 0.0
D2 D 0.5 0 0.5 0.987 0.0
